data_1526291
loop_
_publ_author_name
'Hayashi, J.'
'Shirotani, I.'
'Adachi, T.'
'Tanaka, Y.'
'Kikegawa, T.'
'Shimomura, O.'

_publ_section_title
;
 Phase transitions of Ln Sb (Ln = lanthanide) with (Na Cl)-type structure
 at high pressures
;
_journal_name_full 'Solid State Communications'
_journal_page_first 561
_journal_page_last 565
_journal_volume 114
_journal_year 2000
_chemical_formula_sum 'Nd Sb'
_space_group_IT_number 123
_symmetry_space_group_name_Hall '-P 4 2'
_symmetry_space_group_name_H-M 'P 4/m m m'
_cell_angle_alpha 90
_cell_angle_beta 90
_cell_angle_gamma 90
_cell_formula_units_Z 1
_cell_length_a 3.806
_cell_length_b 3.806
_cell_length_c 3.123
_cell_volume 45.239
_citation_journal_id_ASTM SSCOA4
_cod_data_source_file Hayashi_SSCOA4_2000_543.cif
_cod_data_source_block Nd1Sb1
_cod_original_cell_volume 45.23864
_cod_original_formula_sum 'Nd1 Sb1'
_cod_database_code 1526291

loop_
_symmetry_equiv_pos_as_xyz
x,y,z
-y,x,z
-x,-y,z
y,-x,z
x,-y,-z
y,x,-z
-x,y,-z
-y,-x,-z
-x,-y,-z
y,-x,-z
x,y,-z
-y,x,-z
-x,y,z
-y,-x,z
x,-y,z
y,x,z

loop_
_atom_site_label
_atom_site_type_symbol
_atom_site_fract_x
_atom_site_fract_y
_atom_site_fract_z
_atom_site_occupancy
_atom_site_U_iso_or_equiv
Sb1 Sb 0.5 0.5 0.5 1 0.0
Nd1 Nd 0 0 0 1 0.0
